data_7128362
loop_
_publ_author_name
'He, Donglin'
'Clowes, Rob'
'Little, Marc A.'
'Liu, Ming'
'Cooper, Andrew I.'

_publ_section_title
;
 Creating porosity in a trianglimine macrocycle by heterochiral pairing.
;
_journal_issue 50
_journal_name_full 'Chemical communications (Cambridge, England)'
_journal_page_first 6141
_journal_page_last 6144
_journal_paper_doi 10.1039/d1cc01650d
_journal_volume 57
_journal_year 2021
_chemical_absolute_configuration '-R,R diamine from synthesis'
_chemical_formula_moiety 'C42 H48 N6, 0.75(C H4 O)'
_chemical_formula_sum 'C42.75 H51 N6 O0.75'
_chemical_formula_weight 660.89
_space_group_crystal_system hexagonal
_space_group_IT_number 173
_space_group_name_Hall 'P 6c'
_space_group_name_H-M_alt 'P 63'
_atom_sites_solution_hydrogens mixed
_atom_sites_solution_primary dual
_audit_creation_date 2020-01-21
_audit_creation_method
;
Olex2 1.2
(compiled 2018.04.18 svn.r3501 for OlexSys, GUI svn.r5488)
;
_audit_update_record
;
2021-03-27 deposited with the CCDC.	2021-05-14 downloaded from the CCDC.
;
_cell_angle_alpha 90
_cell_angle_beta 90
_cell_angle_gamma 120
_cell_formula_units_Z 2
_cell_length_a 20.450(2)
_cell_length_b 20.450(2)
_cell_length_c 5.9423(5)
_cell_measurement_reflns_used 5593
_cell_measurement_temperature 100
_cell_measurement_theta_max 25.4280
_cell_measurement_theta_min 1.9560
_cell_volume 2152.1(3)
_computing_cell_refinement 'CrysAlisPro 1.171.40.53 (Rigaku OD, 2019)'
_computing_data_collection 'CrystalClear-SM Expert 2.0 r7 (Rigaku, 2011)'
_computing_data_reduction 'CrysAlisPro 1.171.40.53 (Rigaku OD, 2019)'
_computing_molecular_graphics 'Olex2 (Dolomanov et al., 2009)'
_computing_publication_material 'Olex2 (Dolomanov et al., 2009)'
_computing_structure_refinement 'ShelXL (Sheldrick, 2015)'
_computing_structure_solution 'ShelXT (Sheldrick, 2015)'
_diffrn_ambient_temperature 100
_diffrn_detector CCD
_diffrn_detector_area_resol_mean 28.5714
_diffrn_detector_type 'Rigaku Saturn724+'
_diffrn_measured_fraction_theta_full 0.988
_diffrn_measured_fraction_theta_max 0.988
_diffrn_measurement_details
;
List of Runs (angles in degrees, time in seconds):

  # Type    Start    End  Width  t~exp~   \w     \q     \k     \f   Frames
#--------------------------------------------------------------------------
  1  \w   -110.00  15.00   1.00   40.00    --  -20.00 -68.00   0.00  125
  2  \w   -100.00  25.00   1.00   70.00    --  -10.00 -68.00 120.00  125
  3  \w   -100.00  25.00   1.00   70.00    --  -10.00 -68.00 240.00  125
  4  \w   -100.00  25.00   1.00   70.00    --  -10.00 -30.00  90.00  125
;
_diffrn_measurement_device 'AFC12 (Right): Kappa 3 circle'
_diffrn_measurement_device_type 'Rigaku Saturn724+ (2x2 bin mode)'
_diffrn_measurement_method 'profile data from \w-scans'
_diffrn_measurement_specimen_support 'Mitegen 50um'
_diffrn_orient_matrix_type 'CrysAlisPro convention (1999,Acta A55,543-557)'
_diffrn_orient_matrix_UB_11 -0.0325419000
_diffrn_orient_matrix_UB_12 -0.0358793000
_diffrn_orient_matrix_UB_13 0.0126702000
_diffrn_orient_matrix_UB_21 -0.0229270000
_diffrn_orient_matrix_UB_22 0.0145881000
_diffrn_orient_matrix_UB_23 -0.0410758000
_diffrn_orient_matrix_UB_31 0.0047379000
_diffrn_orient_matrix_UB_32 -0.0094552000
_diffrn_orient_matrix_UB_33 -0.1113483000
_diffrn_radiation_collimation 0.3
_diffrn_radiation_monochromator Confocal
_diffrn_radiation_probe x-ray
_diffrn_radiation_type MoK\a
_diffrn_radiation_wavelength 0.71073
_diffrn_reflns_av_R_equivalents 0.1107
_diffrn_reflns_av_unetI/netI 0.0464
_diffrn_reflns_Laue_measured_fraction_full 0.988
_diffrn_reflns_Laue_measured_fraction_max 0.988
_diffrn_reflns_limit_h_max 21
_diffrn_reflns_limit_h_min -21
_diffrn_reflns_limit_k_max 21
_diffrn_reflns_limit_k_min -21
_diffrn_reflns_limit_l_max 6
_diffrn_reflns_limit_l_min -6
_diffrn_reflns_number 19869
_diffrn_reflns_point_group_measured_fraction_full 0.983
_diffrn_reflns_point_group_measured_fraction_max 0.983
_diffrn_reflns_theta_full 21.941
_diffrn_reflns_theta_max 21.941
_diffrn_reflns_theta_min 3.043
_diffrn_source 'Rotating Anode'
_diffrn_source_current 24.0
_diffrn_source_power 1.2
_diffrn_source_target Mo
_diffrn_source_type 'Rotating Anode'
_diffrn_source_voltage 50.0
_exptl_absorpt_coefficient_mu 0.062
_exptl_absorpt_correction_T_max 1.00000
_exptl_absorpt_correction_T_min 0.63794
_exptl_absorpt_correction_type multi-scan
_exptl_absorpt_process_details
;
CrysAlisPro 1.171.40.53 (Rigaku Oxford Diffraction, 2019)
Empirical absorption correction using spherical harmonics,
 implemented in SCALE3 ABSPACK scaling algorithm.
;
_exptl_crystal_colour colourless
_exptl_crystal_colour_primary colourless
_exptl_crystal_density_diffrn 1.020
_exptl_crystal_description needle
_exptl_crystal_F_000 711
_exptl_crystal_size_max 0.362
_exptl_crystal_size_mid 0.25
_exptl_crystal_size_min 0.135
_refine_diff_density_max 0.379
_refine_diff_density_min -0.173
_refine_diff_density_rms 0.056
_refine_ls_abs_structure_details
;
 Flack x determined using 547 quotients [(I+)-(I-)]/[(I+)+(I-)]
 (Parsons, Flack and Wagner, Acta Cryst. B69 (2013) 249-259).
;
_refine_ls_abs_structure_Flack 6.7(10)
_refine_ls_extinction_method none
_refine_ls_goodness_of_fit_ref 1.078
_refine_ls_hydrogen_treatment constr
_refine_ls_matrix_type full
_refine_ls_number_parameters 154
_refine_ls_number_reflns 1724
_refine_ls_number_restraints 3
_refine_ls_restrained_S_all 1.078
_refine_ls_R_factor_all 0.0757
_refine_ls_R_factor_gt 0.0646
_refine_ls_shift/su_max 0.001
_refine_ls_shift/su_mean 0.000
_refine_ls_structure_factor_coef Fsqd
_refine_ls_weighting_details 'w=1/[\s^2^(Fo^2^)+(0.0900P)^2^+0.9330P] where P=(Fo^2^+2Fc^2^)/3'
_refine_ls_weighting_scheme calc
_refine_ls_wR_factor_gt 0.1554
_refine_ls_wR_factor_ref 0.1637
_reflns_Friedel_coverage 0.777
_reflns_Friedel_fraction_full 0.977
_reflns_Friedel_fraction_max 0.977
_reflns_number_gt 1504
_reflns_number_total 1724
_reflns_threshold_expression 'I > 2\s(I)'
_cod_data_source_file d1cc01650d2.cif
_cod_data_source_block MeOH_1-R_100K_publ
_cod_depositor_comments 'Adding full bibliography for 7128359--7128364.cif.'
_cod_original_cell_volume 2152.2(5)
_cod_database_code 7128362
_shelx_shelxl_version_number 2018/3
_chemical_oxdiff_formula 'C30 H30 N6 O2'
_shelx_space_group_comment
;
The symmetry employed for this shelxl refinement is uniquely defined
by the following loop, which should always be used as a source of
symmetry information in preference to the above space-group names.
They are only intended as comments.
;
_shelx_estimated_absorpt_t_max 0.992
_shelx_estimated_absorpt_t_min 0.978
_reflns_odcompleteness_completeness 99.94
_reflns_odcompleteness_iscentric 1
_reflns_odcompleteness_theta 26.32
_olex2_refinement_description
;
1. Fixed Uiso
 At 1.2 times of:
  All C(H) groups, All C(H,H) groups
 At 1.5 times of:
  All C(H,H,H) groups, All O(H) groups
2. Restrained distances
 O2-C16
 1.43 with sigma of 0.01
 O1-C15
 1.43 with sigma of 0.01
3. Others
 Fixed Sof: O1(0.16667) H1A(0.16667) C15(0.16667) H15A(0.16667) H15B(0.16667)
 H15C(0.16667) O2(0.08333) H2(0.08333) C16(0.08333) H16B(0.08333) H16C(0.08333)
 H16A(0.08333)
 Fixed X: H16B(0.63521) H16C(0.64635) H16A(0.71844)
 Fixed Y: H16B(0.28156) H16C(0.36479) H16A(0.35365)
 Fixed Z: H16B(0.69215) H16C(0.69215) H16A(0.69215)
4.a Ternary CH refined with riding coordinates:
 C1(H1), C6(H6)
4.b Secondary CH2 refined with riding coordinates:
 C2(H2A,H2B), C3(H3A,H3B), C4(H4A,H4B), C5(H5A,H5B)
4.c Aromatic/amide H refined with riding coordinates:
 C7(H7), C9(H9), C10(H10), C11(H11), C13(H13), C14(H14)
4.d Tetrahedral OH refined with riding coordinates:
 O1(H1A), O2(H2)
4.e Idealised Me refined as rotating group:
 C15(H15A,H15B,H15C)
;
_olex2_submission_special_instructions 'No special instructions were received'
_oxdiff_exptl_absorpt_empirical_details
;
Empirical correction (ABSPACK) includes:
- Absorption correction using spherical harmonics
- Frame scaling
;
_oxdiff_exptl_absorpt_empirical_full_max 1.398
_oxdiff_exptl_absorpt_empirical_full_min 0.650

loop_
_space_group_symop_operation_xyz
'x, y, z'
'-y, x-y, z'
'-x+y, -x, z'
'-x, -y, z+1/2'
'y, -x+y, z+1/2'
'x-y, x, z+1/2'

loop_
_atom_site_label
_atom_site_type_symbol
_atom_site_fract_x
_atom_site_fract_y
_atom_site_fract_z
_atom_site_U_iso_or_equiv
_atom_site_adp_type
_atom_site_occupancy
_atom_site_site_symmetry_order
_atom_site_calc_flag
_atom_site_refinement_flags_posn
_atom_site_refinement_flags_adp
_atom_site_refinement_flags_occupancy
_atom_site_disorder_assembly
_atom_site_disorder_group
N1 N 0.4142(3) 0.2734(3) 0.5809(9) 0.0401(13) Uani 1 1 d . . . . .
N2 N 0.4048(3) 0.1263(3) 0.5311(8) 0.0436(13) Uani 1 1 d . . . . .
C1 C 0.3668(4) 0.1443(3) 0.7088(10) 0.0423(16) Uani 1 1 d . . . . .
H1 H 0.401690 0.166175 0.840226 0.051 Uiso 1 1 calc R . . . .
C2 C 0.2967(4) 0.0714(4) 0.7822(12) 0.0481(17) Uani 1 1 d . . . . .
H2A H 0.265089 0.046374 0.648408 0.058 Uiso 1 1 calc R . . . .
H2B H 0.312449 0.036822 0.847166 0.058 Uiso 1 1 calc R . . . .
C3 C 0.2501(4) 0.0848(3) 0.9533(11) 0.0480(16) Uani 1 1 d . . . . .
H3A H 0.279652 0.104836 1.093595 0.058 Uiso 1 1 calc R . . . .
H3B H 0.204147 0.036322 0.989269 0.058 Uiso 1 1 calc R . . . .
C4 C 0.2278(4) 0.1402(3) 0.8642(11) 0.0487(17) Uani 1 1 d . . . . .
H4A H 0.199290 0.149959 0.981125 0.058 Uiso 1 1 calc R . . . .
H4B H 0.194638 0.118252 0.731432 0.058 Uiso 1 1 calc R . . . .
C5 C 0.2978(3) 0.2143(3) 0.7981(11) 0.0424(15) Uani 1 1 d . . . . .
H5A H 0.328463 0.238555 0.933982 0.051 Uiso 1 1 calc R . . . .
H5B H 0.282095 0.248938 0.733418 0.051 Uiso 1 1 calc R . . . .
C6 C 0.3459(3) 0.2011(3) 0.6255(10) 0.0388(15) Uani 1 1 d . . . . .
H6 H 0.316559 0.182049 0.482590 0.047 Uiso 1 1 calc R . . . .
C7 C 0.4234(3) 0.3013(4) 0.3848(11) 0.0444(16) Uani 1 1 d . . . . .
H7 H 0.386640 0.273014 0.273370 0.053 Uiso 1 1 calc R . . . .
C8 C 0.4875(3) 0.3748(3) 0.3207(11) 0.0438(15) Uani 1 1 d . . . . .
C9 C 0.4873(4) 0.4056(4) 0.1123(10) 0.0492(17) Uani 1 1 d . . . . .
H9 H 0.447334 0.377369 0.009382 0.059 Uiso 1 1 calc R . . . .
C10 C 0.5444(3) 0.4765(3) 0.0536(12) 0.0463(16) Uani 1 1 d . . . . .
H10 H 0.542743 0.497456 -0.087477 0.056 Uiso 1 1 calc R . . . .
C11 C 0.6045(4) 0.5176(4) 0.1994(10) 0.0471(17) Uani 1 1 d . . . . .
H11 H 0.644153 0.566262 0.157980 0.056 Uiso 1 1 calc R . . . .
C12 C 0.6058(3) 0.4865(4) 0.4071(10) 0.0444(16) Uani 1 1 d . . . . .
C13 C 0.5475(4) 0.4155(4) 0.4660(11) 0.0447(16) Uani 1 1 d . . . . .
H13 H 0.548736 0.394447 0.607383 0.054 Uiso 1 1 calc R . . . .
C14 C 0.6680(3) 0.5298(4) 0.5678(10) 0.0439(16) Uani 1 1 d . . . . .
H14 H 0.667293 0.506666 0.707065 0.053 Uiso 1 1 calc R . . . .
O1 O 0.000000 0.000000 0.190(8) 0.173(13) Uiso 0.5 3 d DS T P . .
H1A H 0.021351 -0.023351 0.142589 0.259 Uiso 0.1667 1 calc R . . . .
C15 C 0.000000 0.000000 0.429(8) 0.140(15) Uiso 0.5 3 d DS T P . .
H15A H -0.043265 0.003615 0.483683 0.210 Uiso 0.1667 1 calc GR . . A -1
H15B H 0.046880 0.043265 0.483684 0.210 Uiso 0.1667 1 calc GR . . A -1
H15C H -0.003615 -0.046879 0.483683 0.210 Uiso 0.1667 1 calc GR . . A -1
O2 O 0.666667 0.333333 0.376(16) 0.20(3) Uiso 0.25 3 d DS T P . .
H2 H 0.648911 0.359998 0.329289 0.305 Uiso 0.0833 1 calc R . . . .
C16 C 0.666667 0.333333 0.617(16) 0.18(4) Uiso 0.25 3 d DS T P . .
H16B H 0.635210 0.281560 0.692150 0.264 Uiso 0.0833 1 d R . . B -1
H16C H 0.646350 0.364790 0.692150 0.264 Uiso 0.0833 1 d R . . C -1
H16A H 0.718440 0.353650 0.692150 0.264 Uiso 0.0833 1 d R . . D -1

loop_
_atom_site_aniso_label
_atom_site_aniso_U_11
_atom_site_aniso_U_22
_atom_site_aniso_U_33
_atom_site_aniso_U_23
_atom_site_aniso_U_13
_atom_site_aniso_U_12
N1 0.042(3) 0.046(3) 0.030(3) -0.004(3) -0.005(2) 0.020(2)
N2 0.047(3) 0.057(3) 0.032(3) -0.003(2) 0.000(3) 0.030(3)
C1 0.049(4) 0.047(4) 0.030(3) -0.008(3) -0.004(3) 0.023(3)
C2 0.060(4) 0.051(4) 0.039(4) -0.004(3) -0.001(4) 0.032(4)
C3 0.053(4) 0.049(4) 0.040(4) 0.007(3) 0.010(3) 0.024(3)
C4 0.052(4) 0.054(4) 0.040(4) -0.001(3) -0.001(3) 0.026(3)
C5 0.048(4) 0.045(4) 0.034(3) -0.006(3) -0.003(3) 0.023(3)
C6 0.047(4) 0.044(4) 0.022(3) -0.002(3) -0.007(3) 0.020(3)
C7 0.046(4) 0.055(4) 0.028(4) -0.007(3) -0.011(3) 0.023(3)
C8 0.047(4) 0.045(4) 0.031(4) -0.004(3) -0.002(3) 0.017(3)
C9 0.047(4) 0.069(5) 0.022(3) -0.005(3) -0.007(3) 0.023(4)
C10 0.051(4) 0.053(4) 0.028(3) 0.000(3) 0.002(3) 0.021(4)
C11 0.047(4) 0.059(4) 0.029(4) -0.004(3) 0.003(3) 0.022(4)
C12 0.046(4) 0.060(4) 0.024(3) -0.004(3) 0.000(3) 0.023(4)
C13 0.050(4) 0.050(4) 0.028(3) -0.001(3) 0.000(3) 0.020(3)
C14 0.047(4) 0.057(4) 0.026(3) -0.001(3) 0.000(3) 0.025(4)

loop_
_atom_type_symbol
_atom_type_description
_atom_type_scat_dispersion_real
_atom_type_scat_dispersion_imag
_atom_type_scat_source
C C 0.0033 0.0016 'International Tables Vol C Tables 4.2.6.8 and 6.1.1.4'
H H 0.0000 0.0000 'International Tables Vol C Tables 4.2.6.8 and 6.1.1.4'
N N 0.0061 0.0033 'International Tables Vol C Tables 4.2.6.8 and 6.1.1.4'
O O 0.0106 0.0060 'International Tables Vol C Tables 4.2.6.8 and 6.1.1.4'

loop_
_geom_angle_atom_site_label_1
_geom_angle_atom_site_label_2
_geom_angle_atom_site_label_3
_geom_angle
_geom_angle_site_symmetry_1
_geom_angle_site_symmetry_3
_geom_angle_publ_flag
C7 N1 C6 118.2(5) . . ?
C14 N2 C1 118.4(5) 2_655 . ?
N2 C1 C2 108.5(5) . . ?
N2 C1 C6 110.3(5) . . ?
C6 C1 C2 110.9(5) . . ?
C3 C2 C1 112.6(5) . . ?
C2 C3 C4 110.7(5) . . ?
C3 C4 C5 110.5(5) . . ?
C4 C5 C6 111.3(5) . . ?
N1 C6 C1 110.0(5) . . ?
N1 C6 C5 108.4(5) . . ?
C1 C6 C5 111.7(5) . . ?
N1 C7 C8 123.6(5) . . ?
C9 C8 C7 119.4(6) . . ?
C13 C8 C7 121.5(6) . . ?
C13 C8 C9 119.1(6) . . ?
C10 C9 C8 120.6(6) . . ?
C9 C10 C11 120.5(6) . . ?
C10 C11 C12 119.2(6) . . ?
C11 C12 C14 120.3(6) . . ?
C13 C12 C11 119.9(6) . . ?
C13 C12 C14 119.7(6) . . ?
C12 C13 C8 120.7(6) . . ?
N2 C14 C12 123.9(6) 3_665 . ?

loop_
_geom_bond_atom_site_label_1
_geom_bond_atom_site_label_2
_geom_bond_distance
_geom_bond_site_symmetry_2
_geom_bond_publ_flag
N1 C6 1.463(7) . ?
N1 C7 1.269(8) . ?
N2 C1 1.463(7) . ?
N2 C14 1.253(7) 2_655 ?
C1 C2 1.527(9) . ?
C1 C6 1.508(8) . ?
C2 C3 1.509(9) . ?
C3 C4 1.513(9) . ?
C4 C5 1.527(9) . ?
C5 C6 1.535(8) . ?
C7 C8 1.468(9) . ?
C8 C9 1.390(9) . ?
C8 C13 1.387(9) . ?
C9 C10 1.376(9) . ?
C10 C11 1.391(9) . ?
C11 C12 1.395(8) . ?
C12 C13 1.386(9) . ?
C12 C14 1.479(9) . ?
O1 C15 1.420(14) . ?
O2 C16 1.430(14) . ?
